data_7226585
loop_
_publ_author_name
'Qian, Jinjie'
'Yu, Panpan'
'Huang, Shaoming'

_publ_section_title
;
 A microporous europium--organic framework anchored with open --COOH
 groups for selective cation sensing
;
_journal_issue 41
_journal_name_full CrystEngComm
_journal_page_first 7955
_journal_paper_doi 10.1039/C6CE01801G
_journal_volume 18
_journal_year 2016
_chemical_formula_sum 'C28 H35 Eu N4 O12'
_chemical_formula_weight 771.56
_chemical_name_systematic
; 
 ? 
;
_space_group_IT_number 2
_symmetry_cell_setting triclinic
_symmetry_space_group_name_Hall '-P 1'
_symmetry_space_group_name_H-M 'P -1'
_atom_sites_solution_hydrogens geom
_atom_sites_solution_primary direct
_atom_sites_solution_secondary difmap
_audit_creation_method SHELXL-97
_audit_update_record
;
2016-07-29 deposited with the CCDC.
2016-09-19 downloaded from the CCDC.
;
_cell_angle_alpha 83.780(3)
_cell_angle_beta 86.014(3)
_cell_angle_gamma 75.659(4)
_cell_formula_units_Z 2
_cell_length_a 10.4640(4)
_cell_length_b 12.0162(5)
_cell_length_c 13.1846(5)
_cell_measurement_reflns_used 6929
_cell_measurement_temperature 173(2)
_cell_measurement_theta_max 29.2580
_cell_measurement_theta_min 3.5920
_cell_volume 1595.12(11)
_computing_structure_refinement 'SHELXL-97 (Sheldrick, 1997)'
_computing_structure_solution 'SHELXS-97 (Sheldrick, 1990)'
_diffrn_ambient_temperature 173(2)
_diffrn_measured_fraction_theta_full 0.998
_diffrn_measured_fraction_theta_max 0.998
_diffrn_measurement_device_type 'SuperNova, Dual, Cu at zero, Atlas'
_diffrn_measurement_method '\w scans'
_diffrn_radiation_monochromator graphite
_diffrn_radiation_source 'fine-focus sealed tube'
_diffrn_radiation_type MoK\a
_diffrn_radiation_wavelength 0.71073
_diffrn_reflns_av_R_equivalents 0.0327
_diffrn_reflns_av_sigmaI/netI 0.0528
_diffrn_reflns_limit_h_max 9
_diffrn_reflns_limit_h_min -12
_diffrn_reflns_limit_k_max 14
_diffrn_reflns_limit_k_min -14
_diffrn_reflns_limit_l_max 15
_diffrn_reflns_limit_l_min -15
_diffrn_reflns_number 10687
_diffrn_reflns_theta_full 25.00
_diffrn_reflns_theta_max 25.00
_diffrn_reflns_theta_min 3.32
_exptl_absorpt_coefficient_mu 2.033
_exptl_absorpt_correction_T_max 0.9052
_exptl_absorpt_correction_T_min 0.8543
_exptl_absorpt_correction_type multi-scan
_exptl_absorpt_process_details
;
CrysAlisPro, Agilent Technologies,
Version 1.171.37.35 (release 13-08-2014 CrysAlis171 .NET)
(compiled Aug 13 2014,18:06:01)
Empirical absorption correction using spherical harmonics,
 implemented in SCALE3 ABSPACK scaling algorithm.
;
_exptl_crystal_colour colorless
_exptl_crystal_density_diffrn 1.606
_exptl_crystal_density_method 'not measured'
_exptl_crystal_description bulk
_exptl_crystal_F_000 780
_exptl_crystal_size_max 0.08
_exptl_crystal_size_mid 0.06
_exptl_crystal_size_min 0.05
_refine_diff_density_max 1.360
_refine_diff_density_min -2.484
_refine_diff_density_rms 0.116
_refine_ls_extinction_method none
_refine_ls_goodness_of_fit_ref 1.036
_refine_ls_hydrogen_treatment mixed
_refine_ls_matrix_type full
_refine_ls_number_parameters 360
_refine_ls_number_reflns 5620
_refine_ls_number_restraints 12
_refine_ls_restrained_S_all 1.034
_refine_ls_R_factor_all 0.0350
_refine_ls_R_factor_gt 0.0305
_refine_ls_shift/su_max 0.001
_refine_ls_shift/su_mean 0.000
_refine_ls_structure_factor_coef Fsqd
_refine_ls_weighting_details 'calc w=1/[\s^2^(Fo^2^)+(0.0244P)^2^+1.9393P] where P=(Fo^2^+2Fc^2^)/3'
_refine_ls_weighting_scheme calc
_refine_ls_wR_factor_gt 0.0672
_refine_ls_wR_factor_ref 0.0697
_reflns_number_gt 5158
_reflns_number_total 5620
_reflns_threshold_expression >2sigma(I)
_cod_data_source_file c6ce01801g2.cif
_cod_data_source_block BMM-7
_cod_depositor_comments
;
The following automatic conversions were performed:

'_symmetry_cell_setting' value 'Triclinic' changed to 'triclinic'
according to
/usr/data/users/saulius/crontab/automatic-downloads/rss-feeds/RSC/lib/dictionaries/cif_core.dic
dictionary named 'cif_core.dic' version 2.4.2 from 2011-04-26.

Automatic conversion script
Id: cif_fix_values 4268 2015-11-12 08:31:59Z antanas 

 Adding full bibliography for 7226585--7226586.cif.
;
_cod_original_sg_symbol_H-M P-1
_cod_database_code 7226585

loop_
_symmetry_equiv_pos_as_xyz
'x, y, z'
'-x, -y, -z'

loop_
_atom_site_label
_atom_site_type_symbol
_atom_site_fract_x
_atom_site_fract_y
_atom_site_fract_z
_atom_site_U_iso_or_equiv
_atom_site_adp_type
_atom_site_occupancy
_atom_site_symmetry_multiplicity
_atom_site_calc_flag
_atom_site_refinement_flags
Eu1 Eu 0.392681(17) 0.382137(14) -0.047577(13) 0.00679(7) Uani 1 1 d .
O9 O 0.2436(3) 0.4306(2) -0.1911(2) 0.0175(6) Uani 1 1 d .
O10 O 0.4659(3) 0.2323(2) -0.16468(19) 0.0158(6) Uani 1 1 d .
O2 O 0.1541(2) 0.3987(2) 0.02246(18) 0.0109(5) Uani 1 1 d .
O1 O 0.2899(2) 0.2273(2) 0.00797(19) 0.0126(6) Uani 1 1 d .
O7 O 0.3895(2) 0.3909(2) 0.13165(18) 0.0118(5) Uani 1 1 d .
O8 O 0.4547(2) 0.5496(2) 0.15731(18) 0.0112(5) Uani 1 1 d .
O3 O -0.3333(2) 0.4201(2) 0.04289(18) 0.0114(5) Uani 1 1 d .
O4 O -0.3993(2) 0.2656(2) 0.00839(18) 0.0111(5) Uani 1 1 d .
O6 O 0.3522(3) 0.1119(2) 0.4302(2) 0.0285(7) Uani 1 1 d .
H6A H 0.3302 0.0546 0.4621 0.034 Uiso 1 1 calc R
O5 O 0.3483(4) 0.1669(3) 0.5870(2) 0.0353(8) Uani 1 1 d .
N1 N 0.0637(3) 0.4949(3) -0.2874(2) 0.0183(7) Uani 1 1 d .
N2 N 0.4524(4) 0.0516(3) -0.1878(3) 0.0364(6) Uani 1 1 d U
C21 C 0.3810(5) -0.0244(4) -0.2247(4) 0.0364(6) Uani 1 1 d U
H21A H 0.2929 0.0202 -0.2440 0.055 Uiso 1 1 calc R
H21B H 0.3727 -0.0852 -0.1706 0.055 Uiso 1 1 calc R
H21C H 0.4293 -0.0593 -0.2843 0.055 Uiso 1 1 calc R
C9 C 0.4796(4) 0.4614(3) 0.4671(3) 0.0120(8) Uani 1 1 d .
C14 C 0.4709(4) 0.4894(3) 0.3615(3) 0.0117(8) Uani 1 1 d .
H14 H 0.4922 0.5585 0.3315 0.014 Uiso 1 1 calc R
C22 C 0.5865(5) -0.0020(4) -0.1600(4) 0.0364(6) Uani 1 1 d U
H22A H 0.6197 0.0506 -0.1228 0.055 Uiso 1 1 calc R
H22B H 0.6424 -0.0190 -0.2219 0.055 Uiso 1 1 calc R
H22C H 0.5884 -0.0738 -0.1165 0.055 Uiso 1 1 calc R
C17 C 0.1235(4) 0.4728(3) -0.2000(3) 0.0155(8) Uani 1 1 d .
H17 H 0.0708 0.4905 -0.1395 0.019 Uiso 1 1 calc R
C20 C 0.4062(4) 0.1627(3) -0.1894(3) 0.0154(8) Uani 1 1 d .
H20 H 0.3188 0.1934 -0.2114 0.019 Uiso 1 1 calc R
C18 C -0.0778(4) 0.5447(4) -0.2923(3) 0.0293(10) Uani 1 1 d .
H18A H -0.1152 0.5613 -0.2238 0.044 Uiso 1 1 calc R
H18B H -0.1198 0.4899 -0.3186 0.044 Uiso 1 1 calc R
H18C H -0.0936 0.6163 -0.3379 0.044 Uiso 1 1 calc R
C19 C 0.1367(4) 0.4662(4) -0.3835(3) 0.0293(11) Uani 1 1 d .
H19A H 0.2306 0.4353 -0.3707 0.044 Uiso 1 1 calc R
H19B H 0.1257 0.5358 -0.4314 0.044 Uiso 1 1 calc R
H19C H 0.1028 0.4083 -0.4128 0.044 Uiso 1 1 calc R
C7 C 0.1748(3) 0.2918(3) 0.0188(3) 0.0097(3) Uani 1 1 d .
C16 C 0.4251(3) 0.4550(3) 0.1870(3) 0.0112(8) Uani 1 1 d .
C3 C 0.0606(3) 0.2360(3) 0.0207(3) 0.0097(3) Uani 1 1 d .
C12 C 0.3988(4) 0.3175(3) 0.3409(3) 0.0120(8) Uani 1 1 d .
H12 H 0.3717 0.2693 0.2984 0.014 Uiso 1 1 calc R
C10 C 0.4460(4) 0.3589(3) 0.5076(3) 0.0148(8) Uani 1 1 d .
H10 H 0.4507 0.3372 0.5790 0.018 Uiso 1 1 calc R
C4 C -0.0682(3) 0.3019(3) 0.0251(3) 0.0097(3) Uani 1 1 d .
H4 H -0.0863 0.3827 0.0301 0.012 Uiso 1 1 calc R
C2 C 0.0871(4) 0.1182(3) 0.0119(3) 0.0097(3) Uani 1 1 d .
H2 H 0.1761 0.0744 0.0097 0.012 Uiso 1 1 calc R
C8 C -0.3116(3) 0.3162(3) 0.0253(3) 0.0097(3) Uani 1 1 d .
C6 C -0.1442(3) 0.1299(3) 0.0127(3) 0.0097(3) Uani 1 1 d .
H6 H -0.2156 0.0945 0.0106 0.012 Uiso 1 1 calc R
C13 C 0.4320(3) 0.4188(3) 0.2997(3) 0.0112(8) Uani 1 1 d .
C1 C -0.0144(3) 0.0626(3) 0.0062(3) 0.0097(3) Uani 1 1 d .
C5 C -0.1703(3) 0.2476(3) 0.0221(3) 0.0097(3) Uani 1 1 d .
C11 C 0.4063(4) 0.2885(3) 0.4458(3) 0.0143(8) Uani 1 1 d .
C15 C 0.3666(4) 0.1830(3) 0.4957(3) 0.0217(9) Uani 1 1 d .
O11 O 0.0211(4) 0.7433(3) 0.4779(3) 0.0464(9) Uani 1 1 d .
N3 N 0.1151(4) 0.7710(3) 0.3192(3) 0.0342(10) Uani 1 1 d .
C23 C 0.1173(5) 0.7472(4) 0.4207(3) 0.0313(11) Uani 1 1 d .
H23 H 0.2005 0.7322 0.4508 0.038 Uiso 1 1 calc R
C25 C 0.2353(6) 0.7778(6) 0.2587(4) 0.071(2) Uani 1 1 d .
H25A H 0.3078 0.7697 0.3043 0.107 Uiso 1 1 calc R
H25B H 0.2214 0.8526 0.2178 0.107 Uiso 1 1 calc R
H25C H 0.2576 0.7157 0.2133 0.107 Uiso 1 1 calc R
C24 C -0.0056(6) 0.7910(5) 0.2662(4) 0.0444(14) Uani 1 1 d .
H24A H -0.0791 0.7880 0.3158 0.067 Uiso 1 1 calc R
H24B H 0.0025 0.7315 0.2192 0.067 Uiso 1 1 calc R
H24C H -0.0222 0.8672 0.2274 0.067 Uiso 1 1 calc R
N12 N 0.1333(4) -0.1230(3) 0.6431(3) 0.0258(9) Uani 1 1 d .
C27 C 0.2174(5) -0.2364(4) 0.6712(4) 0.0324(11) Uani 1 1 d .
H27A H 0.1787 -0.2957 0.6494 0.049 Uiso 1 1 calc R
H27B H 0.2253 -0.2477 0.7455 0.049 Uiso 1 1 calc R
H27C H 0.3052 -0.2422 0.6378 0.049 Uiso 1 1 calc R
C28 C -0.0010(5) -0.0982(5) 0.6878(4) 0.0444(14) Uani 1 1 d .
H28A H -0.0474 -0.0193 0.6640 0.067 Uiso 1 1 calc R
H28B H 0.0018 -0.1058 0.7624 0.067 Uiso 1 1 calc R
H28C H -0.0476 -0.1528 0.6669 0.067 Uiso 1 1 calc R
O12 O 0.2797(3) -0.0695(3) 0.5244(2) 0.0320(8) Uani 1 1 d .
C26 C 0.1729(5) -0.0497(4) 0.5724(3) 0.0268(10) Uani 1 1 d .
H26 H 0.1141 0.0236 0.5579 0.032 Uiso 1 1 calc R

loop_
_atom_site_aniso_label
_atom_site_aniso_U_11
_atom_site_aniso_U_22
_atom_site_aniso_U_33
_atom_site_aniso_U_23
_atom_site_aniso_U_13
_atom_site_aniso_U_12
Eu1 0.00600(11) 0.00522(10) 0.00942(10) -0.00140(7) -0.00113(7) -0.00132(7)
O9 0.0139(15) 0.0203(15) 0.0184(14) -0.0039(12) -0.0045(11) -0.0021(12)
O10 0.0167(14) 0.0137(14) 0.0197(14) -0.0114(11) 0.0006(12) -0.0049(12)
O2 0.0109(13) 0.0058(12) 0.0171(13) -0.0020(10) -0.0011(11) -0.0033(10)
O1 0.0059(13) 0.0076(12) 0.0239(14) -0.0016(11) -0.0013(11) -0.0011(10)
O7 0.0121(14) 0.0132(13) 0.0123(13) -0.0028(11) -0.0021(11) -0.0061(11)
O8 0.0115(13) 0.0095(13) 0.0130(13) -0.0018(10) 0.0020(11) -0.0038(11)
O3 0.0108(13) 0.0051(12) 0.0169(13) -0.0014(10) 0.0000(11) 0.0007(10)
O4 0.0083(13) 0.0085(12) 0.0172(13) -0.0011(11) -0.0023(11) -0.0027(11)
O6 0.056(2) 0.0204(16) 0.0178(15) -0.0019(12) -0.0005(14) -0.0256(15)
O5 0.070(2) 0.0288(18) 0.0147(16) 0.0029(13) -0.0008(15) -0.0295(18)
N1 0.0146(17) 0.0187(18) 0.0194(17) -0.0018(14) -0.0055(14) 0.0013(14)
N2 0.0474(17) 0.0183(13) 0.0447(16) -0.0038(11) -0.0190(13) -0.0051(12)
C21 0.0474(17) 0.0183(13) 0.0447(16) -0.0038(11) -0.0190(13) -0.0051(12)
C9 0.013(2) 0.0110(18) 0.0116(18) -0.0016(15) 0.0020(15) -0.0026(16)
C14 0.012(2) 0.0111(19) 0.0122(18) -0.0002(15) 0.0004(15) -0.0041(16)
C22 0.0474(17) 0.0183(13) 0.0447(16) -0.0038(11) -0.0190(13) -0.0051(12)
C17 0.018(2) 0.015(2) 0.0143(19) -0.0020(16) -0.0053(17) -0.0040(17)
C20 0.021(2) 0.015(2) 0.0095(18) -0.0010(16) 0.0027(16) -0.0032(17)
C18 0.019(2) 0.035(3) 0.031(2) -0.003(2) -0.0108(19) 0.003(2)
C19 0.023(2) 0.048(3) 0.015(2) 0.001(2) -0.0069(18) -0.005(2)
C7 0.0098(7) 0.0078(6) 0.0113(6) -0.0005(5) -0.0014(5) -0.0014(5)
C16 0.0024(18) 0.016(2) 0.0137(19) -0.0019(16) -0.0006(15) 0.0011(15)
C3 0.0098(7) 0.0078(6) 0.0113(6) -0.0005(5) -0.0014(5) -0.0014(5)
C12 0.013(2) 0.0104(18) 0.0134(18) -0.0054(15) -0.0018(15) -0.0028(16)
C10 0.018(2) 0.017(2) 0.0085(18) 0.0001(15) -0.0020(16) -0.0037(17)
C4 0.0098(7) 0.0078(6) 0.0113(6) -0.0005(5) -0.0014(5) -0.0014(5)
C2 0.0098(7) 0.0078(6) 0.0113(6) -0.0005(5) -0.0014(5) -0.0014(5)
C8 0.0098(7) 0.0078(6) 0.0113(6) -0.0005(5) -0.0014(5) -0.0014(5)
C6 0.0098(7) 0.0078(6) 0.0113(6) -0.0005(5) -0.0014(5) -0.0014(5)
C13 0.0059(18) 0.0140(19) 0.0123(18) -0.0007(15) 0.0004(15) -0.0003(15)
C1 0.0098(7) 0.0078(6) 0.0113(6) -0.0005(5) -0.0014(5) -0.0014(5)
C5 0.0098(7) 0.0078(6) 0.0113(6) -0.0005(5) -0.0014(5) -0.0014(5)
C11 0.020(2) 0.014(2) 0.0100(18) 0.0012(15) -0.0017(16) -0.0071(17)
C15 0.033(3) 0.020(2) 0.016(2) -0.0012(17) -0.0013(18) -0.0115(19)
O11 0.048(2) 0.069(3) 0.0268(18) -0.0003(18) -0.0022(17) -0.023(2)
N3 0.043(3) 0.031(2) 0.022(2) -0.0034(17) -0.0015(18) 0.0025(19)
C23 0.042(3) 0.024(2) 0.026(2) -0.006(2) -0.010(2) -0.001(2)
C25 0.053(4) 0.092(5) 0.042(3) 0.003(3) 0.012(3) 0.024(4)
C24 0.070(4) 0.038(3) 0.029(3) -0.002(2) -0.016(3) -0.018(3)
N12 0.034(2) 0.023(2) 0.0231(19) -0.0003(16) -0.0014(17) -0.0117(17)
C27 0.045(3) 0.025(2) 0.029(2) 0.003(2) -0.004(2) -0.014(2)
C28 0.047(3) 0.043(3) 0.046(3) -0.011(3) 0.009(3) -0.017(3)
O12 0.048(2) 0.0233(17) 0.0299(17) -0.0008(14) 0.0012(16) -0.0199(16)
C26 0.043(3) 0.020(2) 0.023(2) -0.0057(19) -0.005(2) -0.015(2)

loop_
_atom_type_symbol
_atom_type_description
_atom_type_scat_dispersion_real
_atom_type_scat_dispersion_imag
_atom_type_scat_source
C C 0.0033 0.0016 'International Tables Vol C Tables 4.2.6.8 and 6.1.1.4'
Eu Eu -0.1578 3.6682 'International Tables Vol C Tables 4.2.6.8 and 6.1.1.4'
N N 0.0061 0.0033 'International Tables Vol C Tables 4.2.6.8 and 6.1.1.4'
O O 0.0106 0.0060 'International Tables Vol C Tables 4.2.6.8 and 6.1.1.4'
H H 0.0000 0.0000 'International Tables Vol C Tables 4.2.6.8 and 6.1.1.4'

loop_
_geom_angle_atom_site_label_1
_geom_angle_atom_site_label_2
_geom_angle_atom_site_label_3
_geom_angle
_geom_angle_site_symmetry_1
_geom_angle_site_symmetry_3
O3 Eu1 O8 75.03(8) 2_565 2_665
O3 Eu1 O7 80.68(8) 2_565 .
O8 Eu1 O7 121.64(8) 2_665 .
O3 Eu1 O4 122.60(8) 2_565 1_655
O8 Eu1 O4 76.50(8) 2_665 1_655
O7 Eu1 O4 73.67(8) . 1_655
O3 Eu1 O1 135.03(8) 2_565 .
O8 Eu1 O1 147.92(8) 2_665 .
O7 Eu1 O1 80.79(8) . .
O4 Eu1 O1 90.31(8) 1_655 .
O3 Eu1 O10 142.27(8) 2_565 .
O8 Eu1 O10 76.53(8) 2_665 .
O7 Eu1 O10 136.09(9) . .
O4 Eu1 O10 73.01(9) 1_655 .
O1 Eu1 O10 71.63(8) . .
O3 Eu1 O9 81.70(9) 2_565 .
O8 Eu1 O9 86.75(9) 2_665 .
O7 Eu1 O9 140.69(8) . .
O4 Eu1 O9 144.19(8) 1_655 .
O1 Eu1 O9 87.46(9) . .
O10 Eu1 O9 72.39(9) . .
O3 Eu1 O2 82.54(8) 2_565 .
O8 Eu1 O2 150.40(8) 2_665 .
O7 Eu1 O2 72.16(8) . .
O4 Eu1 O2 132.71(8) 1_655 .
O1 Eu1 O2 52.79(8) . .
O10 Eu1 O2 112.91(8) . .
O9 Eu1 O2 70.89(8) . .
O3 Eu1 C7 109.01(9) 2_565 .
O8 Eu1 C7 159.79(10) 2_665 .
O7 Eu1 C7 78.45(9) . .
O4 Eu1 C7 114.58(9) 1_655 .
O1 Eu1 C7 26.75(9) . .
O10 Eu1 C7 90.27(9) . .
O9 Eu1 C7 74.57(9) . .
O2 Eu1 C7 26.49(9) . .
O3 Eu1 C8 102.47(9) 2_565 1_655
O8 Eu1 C8 64.19(9) 2_665 1_655
O7 Eu1 C8 70.82(8) . 1_655
O4 Eu1 C8 20.48(8) 1_655 1_655
O1 Eu1 C8 109.39(9) . 1_655
O10 Eu1 C8 86.70(9) . 1_655
O9 Eu1 C8 147.74(8) . 1_655
O2 Eu1 C8 141.18(8) . 1_655
C7 Eu1 C8 131.15(9) . 1_655
O3 Eu1 Eu1 48.99(6) 2_565 2_665
O8 Eu1 Eu1 58.67(6) 2_665 2_665
O7 Eu1 Eu1 65.24(6) . 2_665
O4 Eu1 Eu1 73.62(6) 1_655 2_665
O1 Eu1 Eu1 145.18(6) . 2_665
O10 Eu1 Eu1 128.86(6) . 2_665
O9 Eu1 Eu1 123.55(6) . 2_665
O2 Eu1 Eu1 118.23(5) . 2_665
C7 Eu1 Eu1 139.10(7) . 2_665
C8 Eu1 Eu1 53.54(6) 1_655 2_665
C17 O9 Eu1 135.1(2) . .
C20 O10 Eu1 128.8(2) . .
C7 O2 Eu1 87.45(19) . .
C7 O1 Eu1 95.0(2) . .
C16 O7 Eu1 133.9(2) . .
C16 O8 Eu1 139.0(2) . 2_665
C8 O3 Eu1 169.6(2) . 2_565
C8 O4 Eu1 117.9(2) . 1_455
C15 O6 H6A 109.5 . .
C17 N1 C18 121.9(3) . .
C17 N1 C19 121.0(3) . .
C18 N1 C19 117.1(3) . .
C20 N2 C22 120.8(4) . .
C20 N2 C21 123.2(4) . .
C22 N2 C21 115.6(4) . .
N2 C21 H21A 109.5 . .
N2 C21 H21B 109.5 . .
H21A C21 H21B 109.5 . .
N2 C21 H21C 109.5 . .
H21A C21 H21C 109.5 . .
H21B C21 H21C 109.5 . .
C14 C9 C10 117.0(3) . .
C14 C9 C9 121.0(4) . 2_666
C10 C9 C9 122.0(4) . 2_666
C13 C14 C9 121.5(3) . .
C13 C14 H14 119.3 . .
C9 C14 H14 119.3 . .
N2 C22 H22A 109.5 . .
N2 C22 H22B 109.5 . .
H22A C22 H22B 109.5 . .
N2 C22 H22C 109.5 . .
H22A C22 H22C 109.5 . .
H22B C22 H22C 109.5 . .
O9 C17 N1 124.7(4) . .
O9 C17 H17 117.6 . .
N1 C17 H17 117.6 . .
O10 C20 N2 125.9(4) . .
O10 C20 H20 117.1 . .
N2 C20 H20 117.1 . .
N1 C18 H18A 109.5 . .
N1 C18 H18B 109.5 . .
H18A C18 H18B 109.5 . .
N1 C18 H18C 109.5 . .
H18A C18 H18C 109.5 . .
H18B C18 H18C 109.5 . .
N1 C19 H19A 109.5 . .
N1 C19 H19B 109.5 . .
H19A C19 H19B 109.5 . .
N1 C19 H19C 109.5 . .
H19A C19 H19C 109.5 . .
H19B C19 H19C 109.5 . .
O2 C7 O1 122.6(3) . .
O2 C7 C3 120.2(3) . .
O1 C7 C3 117.1(3) . .
O2 C7 Eu1 66.05(17) . .
O1 C7 Eu1 58.23(17) . .
C3 C7 Eu1 162.4(2) . .
O7 C16 O8 126.0(3) . .
O7 C16 C13 117.9(3) . .
O8 C16 C13 116.0(3) . .
C4 C3 C2 120.7(3) . .
C4 C3 C7 120.6(3) . .
C2 C3 C7 118.6(3) . .
C13 C12 C11 118.3(3) . .
C13 C12 H12 120.8 . .
C11 C12 H12 120.8 . .
C11 C10 C9 121.5(3) . .
C11 C10 H10 119.3 . .
C9 C10 H10 119.3 . .
C3 C4 C5 118.6(3) . .
C3 C4 H4 120.7 . .
C5 C4 H4 120.7 . .
C3 C2 C1 121.4(3) . .
C3 C2 H2 119.3 . .
C1 C2 H2 119.3 . .
O3 C8 O4 124.9(3) . .
O3 C8 C5 117.5(3) . .
O4 C8 C5 117.6(3) . .
O3 C8 Eu1 85.4(2) . 1_455
O4 C8 Eu1 41.57(16) . 1_455
C5 C8 Eu1 153.0(2) . 1_455
C5 C6 C1 121.1(3) . .
C5 C6 H6 119.4 . .
C1 C6 H6 119.4 . .
C14 C13 C12 121.0(3) . .
C14 C13 C16 118.3(3) . .
C12 C13 C16 120.8(3) . .
C2 C1 C6 117.3(3) . .
C2 C1 C1 121.3(4) . 2
C6 C1 C1 121.5(4) . 2
C4 C5 C6 120.9(3) . .
C4 C5 C8 120.4(3) . .
C6 C5 C8 118.7(3) . .
C10 C11 C12 120.7(3) . .
C10 C11 C15 118.2(3) . .
C12 C11 C15 121.1(3) . .
O5 C15 O6 124.0(4) . .
O5 C15 C11 122.5(4) . .
O6 C15 C11 113.5(3) . .
C23 N3 C24 121.4(4) . .
C23 N3 C25 120.8(5) . .
C24 N3 C25 117.8(4) . .
O11 C23 N3 125.4(5) . .
O11 C23 H23 117.3 . .
N3 C23 H23 117.3 . .
N3 C25 H25A 109.5 . .
N3 C25 H25B 109.5 . .
H25A C25 H25B 109.5 . .
N3 C25 H25C 109.5 . .
H25A C25 H25C 109.5 . .
H25B C25 H25C 109.5 . .
N3 C24 H24A 109.5 . .
N3 C24 H24B 109.5 . .
H24A C24 H24B 109.5 . .
N3 C24 H24C 109.5 . .
H24A C24 H24C 109.5 . .
H24B C24 H24C 109.5 . .
C26 N12 C27 121.3(4) . .
C26 N12 C28 121.4(4) . .
C27 N12 C28 117.0(4) . .
N12 C27 H27A 109.5 . .
N12 C27 H27B 109.5 . .
H27A C27 H27B 109.5 . .
N12 C27 H27C 109.5 . .
H27A C27 H27C 109.5 . .
H27B C27 H27C 109.5 . .
N12 C28 H28A 109.5 . .
N12 C28 H28B 109.5 . .
H28A C28 H28B 109.5 . .
N12 C28 H28C 109.5 . .
H28A C28 H28C 109.5 . .
H28B C28 H28C 109.5 . .
O12 C26 N12 125.0(4) . .
O12 C26 H26 117.5 . .
N12 C26 H26 117.5 . .

loop_
_geom_bond_atom_site_label_1
_geom_bond_atom_site_label_2
_geom_bond_distance
_geom_bond_site_symmetry_2
Eu1 O3 2.309(2) 2_565
Eu1 O8 2.321(2) 2_665
Eu1 O7 2.374(2) .
Eu1 O4 2.394(2) 1_655
Eu1 O1 2.397(2) .
Eu1 O10 2.443(2) .
Eu1 O9 2.465(3) .
Eu1 O2 2.569(2) .
Eu1 C7 2.808(3) .
Eu1 C8 3.188(4) 1_655
Eu1 Eu1 4.3537(4) 2_665
O9 C17 1.242(5) .
O10 C20 1.242(4) .
O2 C7 1.254(4) .
O1 C7 1.269(4) .
O7 C16 1.251(4) .
O8 C16 1.265(4) .
O8 Eu1 2.321(2) 2_665
O3 C8 1.257(4) .
O3 Eu1 2.309(2) 2_565
O4 C8 1.263(4) .
O4 Eu1 2.394(2) 1_455
O6 C15 1.319(5) .
O6 H6A 0.8400 .
O5 C15 1.208(5) .
N1 C17 1.320(5) .
N1 C18 1.456(5) .
N1 C19 1.462(5) .
N2 C20 1.301(5) .
N2 C22 1.446(6) .
N2 C21 1.453(6) .
C21 H21A 0.9800 .
C21 H21B 0.9800 .
C21 H21C 0.9800 .
C9 C14 1.401(5) .
C9 C10 1.404(5) .
C9 C9 1.490(7) 2_666
C14 C13 1.384(5) .
C14 H14 0.9500 .
C22 H22A 0.9800 .
C22 H22B 0.9800 .
C22 H22C 0.9800 .
C17 H17 0.9500 .
C20 H20 0.9500 .
C18 H18A 0.9800 .
C18 H18B 0.9800 .
C18 H18C 0.9800 .
C19 H19A 0.9800 .
C19 H19B 0.9800 .
C19 H19C 0.9800 .
C7 C3 1.506(5) .
C16 C13 1.505(5) .
C3 C4 1.385(5) .
C3 C2 1.390(5) .
C12 C13 1.392(5) .
C12 C11 1.392(5) .
C12 H12 0.9500 .
C10 C11 1.386(5) .
C10 H10 0.9500 .
C4 C5 1.387(5) .
C4 H4 0.9500 .
C2 C1 1.398(5) .
C2 H2 0.9500 .
C8 C5 1.504(5) .
C8 Eu1 3.188(4) 1_455
C6 C5 1.390(5) .
C6 C1 1.400(5) .
C6 H6 0.9500 .
C1 C1 1.484(7) 2
C11 C15 1.501(5) .
O11 C23 1.222(5) .
N3 C23 1.339(6) .
N3 C24 1.441(7) .
N3 C25 1.457(7) .
C23 H23 0.9500 .
C25 H25A 0.9800 .
C25 H25B 0.9800 .
C25 H25C 0.9800 .
C24 H24A 0.9800 .
C24 H24B 0.9800 .
C24 H24C 0.9800 .
N12 C26 1.329(5) .
N12 C27 1.453(6) .
N12 C28 1.458(6) .
C27 H27A 0.9800 .
C27 H27B 0.9800 .
C27 H27C 0.9800 .
C28 H28A 0.9800 .
C28 H28B 0.9800 .
C28 H28C 0.9800 .
O12 C26 1.229(5) .
C26 H26 0.9500 .
